data_7008277
loop_
_publ_author_name
'Dubberley, Stuart R.'
'Evans, Simon'
'Boyd, Catherine L.'
'Mountford, Philip'

_publ_section_title
;
 New and versatile routes to zirconium imido dichloride compounds.
;
_journal_issue 8
_journal_name_full 'Dalton transactions (Cambridge, England : 2003)'
_journal_page_first 1448
_journal_page_last 1458
_journal_paper_doi 10.1039/b500507h
_journal_year 2005
_chemical_formula_moiety ' C44 H64 Cl6 F10 Li2 N2 O8 Zr2 '
_chemical_formula_sum 'C44 H64 Cl6 F10 Li2 N2 O8 Zr2'
_chemical_formula_weight 1348.02
_chemical_name_common (Zr2(mu-NC6F5)2Cl6(THF)2)(Li(thf)3)2
_chemical_name_systematic '[Zr2(mu-NC6F5)2Cl6(THF)2][Li(thf)3]2'
_space_group_IT_number 2
_symmetry_cell_setting triclinic
_symmetry_space_group_name_Hall '-P 1'
_symmetry_space_group_name_H-M 'P -1'
_atom_sites_solution_hydrogens geom
_atom_sites_solution_primary direct
_cell_angle_alpha 93.973(1)
_cell_angle_beta 97.234(1)
_cell_angle_gamma 106.1726(8)
_cell_formula_units_Z 1
_cell_length_a 10.3615(2)
_cell_length_b 11.7620(2)
_cell_length_c 11.9942(2)
_cell_measurement_reflns_used 5959
_cell_measurement_temperature 150
_cell_measurement_theta_max 27.485
_cell_measurement_theta_min 2.910
_cell_volume 1384.36(4)
_computing_cell_refinement
;
Denzo/Scalepack (Otwinowski & Minor, 1996)
;
_computing_data_collection
;
COLLECT (Nonius BV, 1997)
;
_computing_data_reduction
;
Denzo/Scalepack (Otwinowski & Minor, 1996)
;
_computing_structure_solution
;
SIR97 (Altomare et al, 1999)
;
_diffrn_ambient_temperature 150
_diffrn_measured_fraction_theta_full 0.995
_diffrn_measured_fraction_theta_max 0.988
_diffrn_measurement_device_type
;
Enraf Nonius Kappa CCD
;
_diffrn_measurement_method CCD
_diffrn_radiation_monochromator graphite
_diffrn_radiation_type 'Mo K\a'
_diffrn_radiation_wavelength 0.71073
_diffrn_reflns_av_R_equivalents 0.04
_diffrn_reflns_limit_h_max 13
_diffrn_reflns_limit_h_min -13
_diffrn_reflns_limit_k_max 15
_diffrn_reflns_limit_k_min -15
_diffrn_reflns_limit_l_max 15
_diffrn_reflns_limit_l_min -15
_diffrn_reflns_number 11874
_diffrn_reflns_theta_full 27.392
_diffrn_reflns_theta_max 27.599
_diffrn_reflns_theta_min 2.960
_diffrn_standards_decay_% 'not measured'
_diffrn_standards_interval_count 'not measured'
_diffrn_standards_interval_time 'not measured'
_diffrn_standards_number 'not measured'
_exptl_absorpt_coefficient_mu 0.749
_exptl_absorpt_correction_T_max 0.84
_exptl_absorpt_correction_T_min 0.78
_exptl_absorpt_correction_type multi-scan
_exptl_absorpt_process_details
;
Denzo/Scalepack (Otwinowski & Minor, 1996)
;
_exptl_crystal_colour ' colourless '
_exptl_crystal_density_diffrn 1.600
_exptl_crystal_density_meas ?
_exptl_crystal_density_method .
_exptl_crystal_description ' wedge '
_exptl_crystal_F_000 684.000
_exptl_crystal_size_max 0.34
_exptl_crystal_size_mid 0.34
_exptl_crystal_size_min 0.24
_refine_diff_density_max 0.65
_refine_diff_density_min -0.78
_refine_ls_abs_structure_Flack none
_refine_ls_extinction_coef 54.0(32)
_refine_ls_extinction_method 'Larson 1970 Crystallographic Computing eq 22'
_refine_ls_goodness_of_fit_ref 1.1258
_refine_ls_hydrogen_treatment 'riding model'
_refine_ls_matrix_type full
_refine_ls_number_parameters 335
_refine_ls_number_reflns 5331
_refine_ls_number_restraints 0
_refine_ls_R_factor_all 0.0435
_refine_ls_R_factor_gt 0.0350
_refine_ls_shift/su_max 0.000229
_refine_ls_structure_factor_coef F
_refine_ls_weighting_details
;
Method = Prince modified Chebychev polynomial, (Watkin, 1994)
W = [weight] * [1-(deltaF/6*sigmaF)^2]^2

0.503 -0.346 0.709E-01 -0.284
;
_refine_ls_weighting_scheme calc
_refine_ls_wR_factor_all 0.0319
_refine_ls_wR_factor_gt 0.0278
_refine_ls_wR_factor_ref 0.0278
_reflns_limit_h_max 13
_reflns_limit_h_min -13
_reflns_limit_k_max 15
_reflns_limit_k_min -15
_reflns_limit_l_max 15
_reflns_limit_l_min 0
_reflns_number_gt 5331
_reflns_number_total 6361
_reflns_threshold_expression I>3.00u(I)
_cod_data_source_file b500507h.txt
_cod_data_source_block COMPOUND_4
_cod_depositor_comments
;
 Updating _atom_type_symbol data item values to establish relationships between
 rows in different loops.

 Antanas Vaitkus,
 2018-08-07

The following automatic conversions were performed:
'_symmetry_cell_setting' value 'Triclinic ' changed to 'triclinic'
according to '/home/saulius/struct/CIF-dictionaries/cif_core.dic'
dictionary named 'cif_core.dic' version 2.4.1 from 2010-06-29.

Automatic conversion script
Id: cif_fix_enum 1527 2010-12-29 10:47:43Z saulius 

The following automatic conversions were performed:

'_atom_sites_solution_primary' value 'direct methods' was changed to
'direct'.

'_atom_sites_solution_hydrogens' value 'geometric' was changed to
'geom'.

Automatic conversion script
Id: cif_fix_values 6452 2018-10-05 10:23:21Z andrius 
;
_cod_original_cell_volume 1384.35(4)
_cod_original_sg_symbol_H-M 'P -1 '
_cod_original_formula_sum ' C44 H64 Cl6 F10 Li2 N2 O8 Zr2 '
_cod_database_code 7008277

loop_
_symmetry_equiv_pos_as_xyz
x,y,z
-x,-y,-z

loop_
_atom_site_label
_atom_site_type_symbol
_atom_site_fract_x
_atom_site_fract_y
_atom_site_fract_z
_atom_site_U_iso_or_equiv
_atom_site_occupancy
_atom_site_adp_type
_atom_site_attached_hydrogens
Zr1 Zr 0.10398(2) 0.010434(17) -0.091487(17) 0.0215 1.0000 Uani .
Cl1 Cl 0.30481(5) 0.18303(5) -0.12058(5) 0.0291 1.0000 Uani .
Cl2 Cl 0.16442(6) -0.14499(5) -0.20782(5) 0.0364 1.0000 Uani .
Cl3 Cl -0.02087(6) 0.06558(5) -0.25820(5) 0.0320 1.0000 Uani .
N1 N -0.05555(17) -0.11589(15) -0.03877(14) 0.0214 1.0000 Uani .
O1 O 0.26366(16) -0.02550(13) 0.03882(14) 0.0277 1.0000 Uani .
O2 O 0.04321(17) 0.31474(15) -0.37972(14) 0.0336 1.0000 Uani .
O3 O 0.27187(18) 0.20858(16) -0.40158(16) 0.0379 1.0000 Uani .
O4 O 0.30099(19) 0.43603(15) -0.23223(16) 0.0401 1.0000 Uani .
Li1 Li 0.1863(4) 0.2679(4) -0.2820(3) 0.0333 1.0000 Uani .
C1 C -0.1084(2) -0.23571(18) -0.07721(18) 0.0233 1.0000 Uani .
C2 C -0.1713(2) -0.27811(19) -0.18835(19) 0.0271 1.0000 Uani .
C3 C -0.2258(2) -0.3980(2) -0.2266(2) 0.0332 1.0000 Uani .
C4 C -0.2181(2) -0.48284(19) -0.1544(2) 0.0349 1.0000 Uani .
C5 C -0.1555(2) -0.44667(19) -0.0458(2) 0.0317 1.0000 Uani .
C6 C -0.1032(2) -0.32658(19) -0.0078(2) 0.0278 1.0000 Uani .
C7 C 0.2785(3) -0.1421(2) 0.0606(3) 0.0419 1.0000 Uani .
C8 C 0.3669(3) -0.1235(2) 0.1739(3) 0.0422 1.0000 Uani .
C9 C 0.4522(3) 0.0044(2) 0.1820(3) 0.0412 1.0000 Uani .
C10 C 0.3554(3) 0.0641(2) 0.1248(2) 0.0411 1.0000 Uani .
C11 C -0.0628(3) 0.3532(3) -0.3358(2) 0.0448 1.0000 Uani .
C12 C -0.1531(4) 0.3689(5) -0.4337(3) 0.0773 1.0000 Uani .
C13 C -0.1433(5) 0.2816(5) -0.5243(3) 0.0921 1.0000 Uani .
C14 C -0.0109(3) 0.2563(3) -0.4924(2) 0.0443 1.0000 Uani .
C15 C 0.2370(4) 0.0853(3) -0.4456(3) 0.0614 1.0000 Uani .
C16 C 0.3506(4) 0.0679(4) -0.4981(4) 0.0770 1.0000 Uani .
C17 C 0.4441(5) 0.1855(4) -0.5005(5) 0.0918 1.0000 Uani .
C18 C 0.4011(3) 0.2695(3) -0.4279(3) 0.0619 1.0000 Uani .
C19 C 0.4107(2) 0.4780(2) -0.1400(2) 0.0337 1.0000 Uani .
C20 C 0.4483(3) 0.6125(2) -0.1283(2) 0.0407 1.0000 Uani .
C21 C 0.4041(4) 0.6385(3) -0.2470(3) 0.0560 1.0000 Uani .
C22 C 0.2842(4) 0.5356(3) -0.2899(3) 0.0693 1.0000 Uani .
F1 F -0.18152(15) -0.20104(12) -0.26421(12) 0.0357 1.0000 Uani .
F2 F -0.28828(17) -0.43136(14) -0.33410(14) 0.0490 1.0000 Uani .
F3 F -0.27316(17) -0.59976(12) -0.19046(16) 0.0488 1.0000 Uani .
F4 F -0.14423(17) -0.52759(12) 0.02644(15) 0.0451 1.0000 Uani .
F5 F -0.04322(16) -0.29737(12) 0.09998(12) 0.0375 1.0000 Uani .
H71 H 0.3226 -0.1729 0.0006 0.0491 1.0000 Uiso .
H72 H 0.1876 -0.1997 0.0629 0.0491 1.0000 Uiso .
H81 H 0.4253 -0.1784 0.1765 0.0510 1.0000 Uiso .
H82 H 0.3106 -0.1363 0.2362 0.0510 1.0000 Uiso .
H91 H 0.5325 0.0119 0.1417 0.0482 1.0000 Uiso .
H92 H 0.4840 0.0388 0.2627 0.0482 1.0000 Uiso .
H101 H 0.4061 0.1339 0.0890 0.0475 1.0000 Uiso .
H102 H 0.3033 0.0913 0.1806 0.0475 1.0000 Uiso .
H111 H -0.0230 0.4302 -0.2862 0.0562 1.0000 Uiso .
H112 H -0.1140 0.2916 -0.2914 0.0562 1.0000 Uiso .
H121 H -0.1221 0.4518 -0.4550 0.0991 1.0000 Uiso .
H122 H -0.2486 0.3518 -0.4176 0.0991 1.0000 Uiso .
H131 H -0.1451 0.3158 -0.5984 0.1147 1.0000 Uiso .
H132 H -0.2203 0.2070 -0.5301 0.1147 1.0000 Uiso .
H141 H 0.0531 0.2885 -0.5461 0.0541 1.0000 Uiso .
H142 H -0.0255 0.1685 -0.4934 0.0541 1.0000 Uiso .
H151 H 0.1531 0.0646 -0.5032 0.0740 1.0000 Uiso .
H152 H 0.2209 0.0339 -0.3828 0.0740 1.0000 Uiso .
H161 H 0.3175 0.0272 -0.5767 0.0968 1.0000 Uiso .
H162 H 0.3971 0.0185 -0.4526 0.0968 1.0000 Uiso .
H171 H 0.4397 0.2076 -0.5796 0.1120 1.0000 Uiso .
H172 H 0.5391 0.1863 -0.4712 0.1120 1.0000 Uiso .
H181 H 0.3947 0.3395 -0.4686 0.0728 1.0000 Uiso .
H182 H 0.4680 0.2973 -0.3568 0.0728 1.0000 Uiso .
H191 H 0.4903 0.4509 -0.1565 0.0386 1.0000 Uiso .
H192 H 0.3813 0.4474 -0.0688 0.0386 1.0000 Uiso .
H201 H 0.5483 0.6487 -0.1045 0.0469 1.0000 Uiso .
H202 H 0.3981 0.6428 -0.0726 0.0469 1.0000 Uiso .
H211 H 0.3790 0.7147 -0.2452 0.0641 1.0000 Uiso .
H212 H 0.4776 0.6431 -0.2945 0.0641 1.0000 Uiso .
H221 H 0.2787 0.5167 -0.3733 0.0764 1.0000 Uiso .
H222 H 0.1994 0.5540 -0.2738 0.0764 1.0000 Uiso .

loop_
_atom_site_aniso_label
_atom_site_aniso_U_11
_atom_site_aniso_U_22
_atom_site_aniso_U_33
_atom_site_aniso_U_23
_atom_site_aniso_U_13
_atom_site_aniso_U_12
Zr1 0.02290(11) 0.0193(1) 0.0217(1) 0.00026(7) 0.00468(7) 0.00508(7)
Cl1 0.0258(2) 0.0249(2) 0.0348(3) 0.0054(2) 0.0064(2) 0.00314(19)
Cl2 0.0357(3) 0.0346(3) 0.0381(3) -0.0108(2) 0.0099(2) 0.0108(2)
Cl3 0.0354(3) 0.0335(3) 0.0242(2) 0.0061(2) 0.0003(2) 0.0062(2)
N1 0.0227(8) 0.0191(8) 0.0221(8) 0.0010(6) 0.0030(6) 0.0062(6)
O1 0.0290(8) 0.0193(7) 0.0335(8) -0.0006(6) -0.0017(6) 0.0087(6)
O2 0.0342(9) 0.0383(9) 0.0283(8) -0.0012(7) -0.0013(7) 0.0145(7)
O3 0.0357(9) 0.0382(9) 0.041(1) 0.0008(8) 0.0112(8) 0.0105(7)
O4 0.046(1) 0.0252(8) 0.041(1) 0.0056(7) -0.0140(8) 0.0053(7)
Li1 0.033(2) 0.035(2) 0.031(2) -0.0005(16) -0.0005(16) 0.0113(17)
C1 0.0209(9) 0.0197(9) 0.0296(11) 0.0006(8) 0.0064(8) 0.0057(7)
C2 0.027(1) 0.024(1) 0.0301(11) -0.0015(8) 0.0034(8) 0.0074(8)
C3 0.0312(11) 0.0268(11) 0.0378(13) -0.0095(9) 0.003(1) 0.0062(9)
C4 0.0320(12) 0.017(1) 0.0547(15) -0.006(1) 0.0149(11) 0.0034(8)
C5 0.0323(11) 0.019(1) 0.0483(14) 0.0069(9) 0.016(1) 0.0096(9)
C6 0.027(1) 0.024(1) 0.0334(11) 0.0044(9) 0.0061(9) 0.0079(8)
C7 0.0446(14) 0.020(1) 0.0585(17) 0.0079(11) -0.0045(12) 0.009(1)
C8 0.0378(13) 0.0329(13) 0.0564(17) 0.0150(12) 0.0015(12) 0.0112(11)
C9 0.0373(13) 0.0343(13) 0.0489(15) 0.0076(11) -0.0059(11) 0.0101(11)
C10 0.0483(15) 0.0251(11) 0.0454(15) -0.005(1) -0.0146(12) 0.0148(11)
C11 0.0460(15) 0.0600(17) 0.0347(14) -0.0018(12) 0.0014(11) 0.0293(14)
C12 0.075(2) 0.128(4) 0.0454(19) -0.014(2) -0.0080(17) 0.069(3)
C13 0.084(3) 0.146(4) 0.057(2) -0.047(3) -0.029(2) 0.082(3)
C14 0.0490(15) 0.0568(17) 0.0296(13) -0.0092(12) -0.0026(11) 0.0265(13)
C15 0.077(2) 0.0413(16) 0.066(2) -0.0086(15) 0.0380(18) 0.0097(15)
C16 0.066(2) 0.071(2) 0.105(3) -0.012(2) 0.029(2) 0.034(2)
C17 0.068(3) 0.092(3) 0.121(4) -0.005(3) 0.058(3) 0.016(2)
C18 0.0436(17) 0.0564(19) 0.082(2) 0.0022(17) 0.0259(17) 0.0022(14)
C19 0.0308(11) 0.0274(11) 0.0382(13) 0.0046(9) -0.004(1) 0.0044(9)
C20 0.0416(14) 0.0266(12) 0.0491(15) 0.0036(11) 0.0017(12) 0.004(1)
C21 0.066(2) 0.0349(14) 0.060(2) 0.0145(13) -0.0104(16) 0.0084(14)
C22 0.084(3) 0.0354(15) 0.071(2) 0.0187(15) -0.0323(19) 0.0049(15)
F1 0.0473(8) 0.0298(7) 0.0274(7) -0.0007(5) -0.0035(6) 0.0120(6)
F2 0.055(1) 0.0381(8) 0.0432(9) -0.0196(7) -0.0051(7) 0.0079(7)
F3 0.0484(9) 0.0178(6) 0.0753(12) -0.0110(7) 0.0186(8) 0.0014(6)
F4 0.0509(9) 0.0240(7) 0.0677(11) 0.0188(7) 0.0207(8) 0.0142(6)
F5 0.0459(8) 0.0302(7) 0.0348(8) 0.0095(6) -0.0003(6) 0.0098(6)

loop_
_atom_type_symbol
_atom_type_scat_dispersion_real
_atom_type_scat_dispersion_imag
_atom_type_scat_Cromer_Mann_a1
_atom_type_scat_Cromer_Mann_b1
_atom_type_scat_Cromer_Mann_a2
_atom_type_scat_Cromer_Mann_b2
_atom_type_scat_Cromer_Mann_a3
_atom_type_scat_Cromer_Mann_b3
_atom_type_scat_Cromer_Mann_a4
_atom_type_scat_Cromer_Mann_b4
_atom_type_scat_Cromer_Mann_c
_atom_type_scat_source
C 0.0033 0.0016 2.3100 20.8439 1.0200 10.2075 1.5886 0.5687 0.8650 51.6512 0.2156 International_Tables_Vol_IV_Table_2.2B
H 0.0000 0.0000 0.4930 10.5109 0.3229 26.1257 0.1402 3.1424 0.0408 57.7998 0.0030 International_Tables_Vol_IV_Table_2.2B
N 0.0061 0.0033 12.2126 0.0057 3.1322 9.8933 2.0125 28.9975 1.1663 0.5826 -11.5290 International_Tables_Vol_IV_Table_2.2B
F 0.0171 0.0103 3.5392 10.2825 2.6412 4.2944 1.5170 0.2615 1.0243 26.1476 0.2776 International_Tables_Vol_IV_Table_2.2B
Cl 0.1484 0.1585 11.4604 0.0104 7.1964 1.1662 6.2556 18.5194 1.6455 47.7784 -9.5574 International_Tables_Vol_IV_Table_2.2B
O 0.0106 0.0060 3.0485 13.2771 2.2868 5.7011 1.5463 0.3239 0.8670 32.9089 0.2508 International_Tables_Vol_IV_Table_2.2B
Li -0.0003 0.0001 1.1282 3.9546 0.7508 1.0524 0.6175 85.3905 0.4653 168.2610 0.0377 International_Tables_Vol_IV_Table_2.2B
Zr -2.9673 0.5597 17.8765 1.2762 10.9480 11.9160 5.4173 0.1176 3.6572 87.6627 2.0693 International_Tables_Vol_IV_Table_2.2B

loop_
_geom_angle_atom_site_label_1
_geom_angle_site_symmetry_1
_geom_angle_atom_site_label_2
_geom_angle_site_symmetry_2
_geom_angle_atom_site_label_3
_geom_angle_site_symmetry_3
_geom_angle
_geom_angle_publ_flag
Cl1 . Zr1 . Cl2 . 96.07(2) yes
Cl1 . Zr1 . Cl3 . 85.967(19) yes
Cl2 . Zr1 . Cl3 . 92.22(2) yes
Cl1 . Zr1 . N1 . 169.87(5) yes
Cl2 . Zr1 . N1 . 92.07(5) yes
Cl3 . Zr1 . N1 . 99.76(5) yes
Cl1 . Zr1 . N1 2_555 91.35(5) yes
Cl2 . Zr1 . N1 2_555 166.19(5) yes
Cl3 . Zr1 . N1 2_555 99.93(5) yes
N1 . Zr1 . N1 2_555 79.48(7) yes
Cl1 . Zr1 . O1 . 82.26(4) yes
Cl2 . Zr1 . O1 . 81.18(4) yes
Cl3 . Zr1 . O1 . 165.79(4) yes
N1 . Zr1 . O1 . 93.08(6) yes
N1 2_555 Zr1 . O1 . 88.33(6) yes
Zr1 . Cl1 . Li1 . 98.9(1) yes
Zr1 . Cl3 . Li1 . 95.38(9) yes
Zr1 . N1 . Zr1 2_555 100.52(7) yes
Zr1 . N1 . C1 . 128.37(13) yes
Zr1 2_555 N1 . C1 . 131.07(14) yes
Zr1 . O1 . C7 . 126.22(14) yes
Zr1 . O1 . C10 . 124.52(13) yes
C7 . O1 . C10 . 108.74(18) yes
Li1 . O2 . C11 . 123.05(19) yes
Li1 . O2 . C14 . 121.40(19) yes
C11 . O2 . C14 . 107.62(19) yes
Li1 . O3 . C15 . 123.6(2) yes
Li1 . O3 . C18 . 124.0(2) yes
C15 . O3 . C18 . 109.3(2) yes
Li1 . O4 . C19 . 128.10(18) yes
Li1 . O4 . C22 . 122.8(2) yes
C19 . O4 . C22 . 109.1(2) yes
Cl1 . Li1 . O2 . 161.1(2) yes
Cl3 . Li1 . O2 . 85.70(15) yes
Cl1 . Li1 . O3 . 95.77(17) yes
Cl3 . Li1 . O3 . 101.86(17) yes
O2 . Li1 . O3 . 98.5(2) yes
Cl1 . Li1 . O4 . 93.46(16) yes
Cl3 . Li1 . O4 . 152.1(2) yes
O2 . Li1 . O4 . 94.48(19) yes
O3 . Li1 . O4 . 105.7(2) yes
Cl1 . Li1 . F5 2_555 76.87(12) yes
Cl3 . Li1 . F5 2_555 66.1(1) yes
O2 . Li1 . F5 2_555 86.61(15) yes
O3 . Li1 . F5 2_555 166.7(2) yes
O4 . Li1 . F5 2_555 85.97(15) yes
N1 . C1 . C2 . 123.42(19) yes
N1 . C1 . C6 . 122.9(2) yes
C2 . C1 . C6 . 113.65(19) yes
C1 . C2 . C3 . 123.5(2) yes
C1 . C2 . F1 . 119.99(19) yes
C3 . C2 . F1 . 116.5(2) yes
C2 . C3 . C4 . 120.1(2) yes
C2 . C3 . F2 . 119.8(2) yes
C4 . C3 . F2 . 120.1(2) yes
C3 . C4 . C5 . 118.9(2) yes
C3 . C4 . F3 . 120.5(2) yes
C5 . C4 . F3 . 120.6(2) yes
C4 . C5 . C6 . 120.5(2) yes
C4 . C5 . F4 . 120.3(2) yes
C6 . C5 . F4 . 119.1(2) yes
C1 . C6 . C5 . 123.3(2) yes
C1 . C6 . F5 . 119.35(19) yes
C5 . C6 . F5 . 117.4(2) yes
O1 . C7 . C8 . 106.0(2) yes
C7 . C8 . C9 . 103.4(2) yes
C8 . C9 . C10 . 102.9(2) yes
O1 . C10 . C9 . 105.97(19) yes
O2 . C11 . C12 . 106.4(2) yes
C11 . C12 . C13 . 104.4(3) yes
C12 . C13 . C14 . 106.3(3) yes
O2 . C14 . C13 . 106.6(2) yes
O3 . C15 . C16 . 107.8(3) yes
C15 . C16 . C17 . 106.9(3) yes
C16 . C17 . C18 . 107.0(3) yes
O3 . C18 . C17 . 107.6(3) yes
O4 . C19 . C20 . 106.73(19) yes
C19 . C20 . C21 . 102.7(2) yes
C20 . C21 . C22 . 103.5(2) yes
O4 . C22 . C21 . 107.3(2) yes

loop_
_geom_bond_atom_site_label_1
_geom_bond_site_symmetry_1
_geom_bond_atom_site_label_2
_geom_bond_site_symmetry_2
_geom_bond_distance
_geom_bond_publ_flag
Zr1 . Cl1 . 2.5497(5) yes
Zr1 . Cl2 . 2.4871(6) yes
Zr1 . Cl3 . 2.4674(6) yes
Zr1 . N1 . 2.0892(17) yes
Zr1 . N1 2_555 2.1229(17) yes
Zr1 . O1 . 2.2778(15) yes
Cl1 . Li1 . 2.570(4) yes
Cl3 . Li1 . 2.785(4) yes
N1 . C1 . 1.384(3) yes
O1 . C7 . 1.459(3) yes
O1 . C10 . 1.457(3) yes
O2 . Li1 . 1.996(4) yes
O2 . C11 . 1.442(3) yes
O2 . C14 . 1.441(3) yes
O3 . Li1 . 1.963(5) yes
O3 . C15 . 1.437(3) yes
O3 . C18 . 1.417(3) yes
O4 . Li1 . 2.007(4) yes
O4 . C19 . 1.433(3) yes
O4 . C22 . 1.440(3) yes
Li1 . F5 2_555 2.843(5) yes
C1 . C2 . 1.399(3) yes
C1 . C6 . 1.408(3) yes
C2 . C3 . 1.386(3) yes
C2 . F1 . 1.343(3) yes
C3 . C4 . 1.378(4) yes
C3 . F2 . 1.346(3) yes
C4 . C5 . 1.362(4) yes
C4 . F3 . 1.350(2) yes
C5 . C6 . 1.385(3) yes
C5 . F4 . 1.349(3) yes
C6 . F5 . 1.339(3) yes
C7 . C8 . 1.505(4) yes
C8 . C9 . 1.507(3) yes
C9 . C10 . 1.501(3) yes
C11 . C12 . 1.462(4) yes
C12 . C13 . 1.475(5) yes
C13 . C14 . 1.493(4) yes
C15 . C16 . 1.458(4) yes
C16 . C17 . 1.456(6) yes
C17 . C18 . 1.469(5) yes
C19 . C20 . 1.512(3) yes
C20 . C21 . 1.517(4) yes
C21 . C22 . 1.480(4) yes
